data_7011561
loop_
_publ_author_name
'Dutta, Bula'
'Adhikary, Bibhutosh'
'Bag, Pradip'
'Fl\"orke, Ulrich'
'Nag, Kamalaksha'

_publ_section_title
;
 Organized assemblies of lead(ii) complexes of a tetraiminodiphenol
 macrocyclic ligand: manifestation of weak metal--anion interactions
 and the directional influence of anions
;
_journal_issue 13
_journal_name_full 'Journal of the Chemical Society, Dalton Transactions'
_journal_page_first 2760
_journal_paper_doi 10.1039/b201608g
_journal_year 2002
_chemical_formula_moiety '(C24 H28 N4 O2 Pb)(N O3)2'
_chemical_formula_sum 'C24 H28 N6 O8 Pb'
_chemical_formula_weight 735.71
_chemical_name_systematic
; 
? 
;
_space_group_IT_number 14
_symmetry_cell_setting monoclinic
_symmetry_space_group_name_Hall '-P 2yn'
_symmetry_space_group_name_H-M 'P 1 21/n 1'
_atom_sites_solution_hydrogens geom
_atom_sites_solution_primary direct
_atom_sites_solution_secondary difmap
_audit_creation_method SHELXL-97
_cell_angle_alpha 90.00
_cell_angle_beta 92.08(1)
_cell_angle_gamma 90.00
_cell_formula_units_Z 4
_cell_length_a 10.277(1)
_cell_length_b 17.922(3)
_cell_length_c 14.368(3)
_cell_measurement_reflns_used 28
_cell_measurement_temperature 203(2)
_cell_measurement_theta_max 17.562
_cell_measurement_theta_min 7.572
_cell_volume 2644.6(8)
_computing_cell_refinement 'Bruker XSCANS'
_computing_data_collection 'Bruker XSCANS'
_computing_data_reduction 'Bruker SHELXTL'
_computing_molecular_graphics 'Bruker SHELXTL'
_computing_publication_material 'Bruker SHELXTL'
_computing_structure_refinement 'Bruker SHELXTL'
_computing_structure_solution 'Bruker SHELXTL'
_diffrn_ambient_temperature 203(2)
_diffrn_measured_fraction_theta_full 0.999
_diffrn_measured_fraction_theta_max 0.999
_diffrn_measurement_device 'Bruker P4'
_diffrn_measurement_method '\w scans'
_diffrn_radiation_monochromator graphite
_diffrn_radiation_source 'fine-focus sealed tube'
_diffrn_radiation_type MoK\a
_diffrn_radiation_wavelength 0.71073
_diffrn_reflns_av_R_equivalents 0.0282
_diffrn_reflns_av_sigmaI/netI 0.0664
_diffrn_reflns_limit_h_max 1
_diffrn_reflns_limit_h_min -13
_diffrn_reflns_limit_k_max 1
_diffrn_reflns_limit_k_min -23
_diffrn_reflns_limit_l_max 18
_diffrn_reflns_limit_l_min -18
_diffrn_reflns_number 7520
_diffrn_reflns_theta_full 27.50
_diffrn_reflns_theta_max 27.50
_diffrn_reflns_theta_min 2.68
_diffrn_standards_decay_% <1
_diffrn_standards_interval_count 397
_diffrn_standards_number 3
_exptl_absorpt_coefficient_mu 6.439
_exptl_absorpt_correction_T_max 0.790
_exptl_absorpt_correction_T_min 0.455
_exptl_absorpt_correction_type psi-scan
_exptl_crystal_colour orange
_exptl_crystal_density_diffrn 1.848
_exptl_crystal_density_meas ?
_exptl_crystal_density_method .
_exptl_crystal_description block
_exptl_crystal_F_000 1440
_exptl_crystal_size_max 0.40
_exptl_crystal_size_mid 0.22
_exptl_crystal_size_min 0.20
_refine_diff_density_max 0.952
_refine_diff_density_min -0.685
_refine_diff_density_rms 0.132
_refine_ls_extinction_coef 0.00068(8)
_refine_ls_extinction_expression Fc^*^=kFc[1+0.001xFc^2^\l^3^/sin(2\q)]^-1/4^
_refine_ls_extinction_method SHELXL
_refine_ls_goodness_of_fit_ref 0.973
_refine_ls_hydrogen_treatment constr
_refine_ls_matrix_type full
_refine_ls_number_parameters 353
_refine_ls_number_reflns 6082
_refine_ls_number_restraints 0
_refine_ls_restrained_S_all 0.973
_refine_ls_R_factor_all 0.0703
_refine_ls_R_factor_gt 0.0385
_refine_ls_shift/su_max 0.001
_refine_ls_shift/su_mean 0.000
_refine_ls_structure_factor_coef Fsqd
_refine_ls_weighting_details 'calc w=1/[\s^2^(Fo^2^)+(0.0246P)^2^] where P=(Fo^2^+2Fc^2^)/3'
_refine_ls_weighting_scheme calc
_refine_ls_wR_factor_gt 0.0619
_refine_ls_wR_factor_ref 0.0693
_reflns_number_gt 4298
_reflns_number_total 6082
_reflns_threshold_expression >2sigma(I)
_cod_data_source_file b201608g.txt
_cod_data_source_block 2
_cod_depositor_comments
;
The following automatic conversions were performed:
'_symmetry_cell_setting' value 'Monoclinic' changed to 'monoclinic'
according to '/home/saulius/struct/CIF-dictionaries/cif_core.dic'
dictionary named 'cif_core.dic' version 2.4.1 from 2010-06-29.

Automatic conversion script
Id: cif_fix_enum 1527 2010-12-29 10:47:43Z saulius 
;
_cod_original_sg_symbol_H-M P21/n
_cod_database_code 7011561

loop_
_symmetry_equiv_pos_as_xyz
'x, y, z'
'-x+1/2, y+1/2, -z+1/2'
'-x, -y, -z'
'x-1/2, -y-1/2, z-1/2'

loop_
_atom_site_label
_atom_site_type_symbol
_atom_site_fract_x
_atom_site_fract_y
_atom_site_fract_z
_atom_site_U_iso_or_equiv
_atom_site_adp_type
_atom_site_occupancy
_atom_site_symmetry_multiplicity
_atom_site_calc_flag
_atom_site_refinement_flags
_atom_site_disorder_assembly
_atom_site_disorder_group
Pb1 Pb 0.17002(2) 0.197771(11) 0.611042(14) 0.02791(8) Uani 1 1 d . . .
N1 N -0.0531(4) 0.1362(2) 0.5749(3) 0.0290(11) Uani 1 1 d . . .
N2 N -0.0048(4) 0.2449(2) 0.7190(3) 0.0283(10) Uani 1 1 d . . .
N3 N 0.4599(4) 0.1126(2) 0.8110(3) 0.0282(10) Uani 1 1 d . . .
H3C H 0.4202 0.1402 0.7691 0.034 Uiso 1 1 calc R . .
N4 N 0.3991(4) -0.0122(2) 0.6718(3) 0.0300(11) Uani 1 1 d . . .
H4A H 0.3677 0.0322 0.6610 0.036 Uiso 1 1 calc R . .
O1 O 0.1902(4) 0.0670(2) 0.6329(3) 0.0405(11) Uani 1 1 d . . .
O2 O 0.2539(3) 0.1919(2) 0.7662(2) 0.0325(8) Uani 1 1 d . . .
C1 C -0.1502(5) 0.1913(3) 0.5412(4) 0.0332(12) Uani 1 1 d . . .
H1A H -0.2213 0.1653 0.5075 0.040 Uiso 1 1 calc R . .
H1B H -0.1095 0.2254 0.4975 0.040 Uiso 1 1 calc R . .
C2 C -0.2057(5) 0.2363(3) 0.6201(4) 0.0345(14) Uani 1 1 d . . .
H2A H -0.2779 0.2667 0.5946 0.041 Uiso 1 1 calc R . .
H2B H -0.2417 0.2016 0.6652 0.041 Uiso 1 1 calc R . .
C3 C -0.1097(5) 0.2873(3) 0.6712(4) 0.0322(13) Uani 1 1 d . . .
H3A H -0.0719 0.3217 0.6266 0.039 Uiso 1 1 calc R . .
H3B H -0.1557 0.3169 0.7169 0.039 Uiso 1 1 calc R . .
C4 C -0.0176(6) 0.2293(3) 0.8043(4) 0.0348(14) Uani 1 1 d . . .
H4 H -0.0913 0.2492 0.8323 0.042 Uiso 1 1 calc R . .
C5 C 0.0685(5) 0.1840(3) 0.8637(4) 0.0308(13) Uani 1 1 d . . .
C6 C 0.0205(6) 0.1578(3) 0.9466(4) 0.0387(15) Uani 1 1 d . . .
H6 H -0.0635 0.1730 0.9623 0.046 Uiso 1 1 calc R . .
C7 C 0.0886(6) 0.1103(3) 1.0084(4) 0.0383(15) Uani 1 1 d . . .
C8 C 0.0292(7) 0.0815(4) 1.0952(4) 0.0565(19) Uani 1 1 d . . .
H8A H -0.0591 0.1000 1.0987 0.085 Uiso 1 1 calc R . .
H8B H 0.0804 0.0984 1.1493 0.085 Uiso 1 1 calc R . .
H8C H 0.0281 0.0274 1.0939 0.085 Uiso 1 1 calc R . .
C9 C 0.2145(6) 0.0932(3) 0.9849(4) 0.0347(14) Uani 1 1 d . . .
H9 H 0.2648 0.0625 1.0252 0.042 Uiso 1 1 calc R . .
C10 C 0.2698(6) 0.1194(3) 0.9040(4) 0.0270(12) Uani 1 1 d . . .
C11 C 0.1988(6) 0.1666(3) 0.8400(4) 0.0303(13) Uani 1 1 d . . .
C12 C 0.4002(6) 0.0961(3) 0.8857(4) 0.0302(13) Uani 1 1 d . . .
H12 H 0.4447 0.0669 0.9309 0.036 Uiso 1 1 calc R . .
C13 C 0.5931(5) 0.0866(3) 0.7942(4) 0.0347(14) Uani 1 1 d . . .
H13A H 0.6488 0.0974 0.8493 0.042 Uiso 1 1 calc R . .
H13B H 0.6272 0.1146 0.7418 0.042 Uiso 1 1 calc R . .
C14 C 0.6004(6) 0.0038(3) 0.7729(4) 0.0375(14) Uani 1 1 d . . .
H14A H 0.5574 -0.0234 0.8223 0.045 Uiso 1 1 calc R . .
H14B H 0.6923 -0.0111 0.7752 0.045 Uiso 1 1 calc R . .
C15 C 0.5398(5) -0.0204(3) 0.6795(4) 0.0361(14) Uani 1 1 d . . .
H15A H 0.5786 0.0091 0.6302 0.043 Uiso 1 1 calc R . .
H15B H 0.5619 -0.0728 0.6689 0.043 Uiso 1 1 calc R . .
C16 C 0.3175(5) -0.0665(3) 0.6800(3) 0.0269(12) Uani 1 1 d . . .
H16 H 0.3523 -0.1134 0.6964 0.032 Uiso 1 1 calc R . .
C17 C 0.1797(5) -0.0617(3) 0.6663(3) 0.0241(12) Uani 1 1 d . . .
C18 C 0.1070(5) -0.1266(3) 0.6751(3) 0.0272(12) Uani 1 1 d . . .
H18 H 0.1495 -0.1705 0.6951 0.033 Uiso 1 1 calc R . .
C19 C -0.0241(5) -0.1286(3) 0.6555(3) 0.0267(12) Uani 1 1 d . . .
C20 C -0.1005(6) -0.2001(3) 0.6664(4) 0.0401(14) Uani 1 1 d . . .
H20A H -0.1913 -0.1913 0.6490 0.060 Uiso 1 1 calc R . .
H20B H -0.0934 -0.2165 0.7307 0.060 Uiso 1 1 calc R . .
H20C H -0.0658 -0.2383 0.6264 0.060 Uiso 1 1 calc R . .
C21 C -0.0830(5) -0.0624(3) 0.6263(3) 0.0269(12) Uani 1 1 d . . .
H21 H -0.1729 -0.0633 0.6118 0.032 Uiso 1 1 calc R . .
C22 C -0.0180(5) 0.0046(3) 0.6172(3) 0.0288(12) Uani 1 1 d . . .
C23 C 0.1206(5) 0.0068(3) 0.6385(3) 0.0273(12) Uani 1 1 d . . .
C24 C -0.0916(5) 0.0691(3) 0.5834(4) 0.0310(13) Uani 1 1 d . . .
H24 H -0.1791 0.0600 0.5655 0.037 Uiso 1 1 calc R . .
N10 N 0.4556(5) 0.1444(3) 0.5288(3) 0.0347(11) Uani 1 1 d . . .
O11 O 0.4366(4) 0.1578(3) 0.6130(3) 0.0453(11) Uani 1 1 d . . .
O12 O 0.5572(5) 0.1138(3) 0.5073(3) 0.0654(15) Uani 1 1 d . . .
O13 O 0.3692(4) 0.1592(3) 0.4686(3) 0.0509(12) Uani 1 1 d . . .
N20 N 0.1573(5) 0.3769(3) 0.5607(4) 0.0397(13) Uani 1 1 d . . .
O21 O 0.1471(7) 0.3343(3) 0.4956(3) 0.105(3) Uani 1 1 d . . .
O22 O 0.1199(6) 0.4403(3) 0.5497(4) 0.093(2) Uani 1 1 d . . .
O23 O 0.2029(5) 0.3548(3) 0.6361(3) 0.0603(14) Uani 1 1 d . . .

loop_
_atom_site_aniso_label
_atom_site_aniso_U_11
_atom_site_aniso_U_22
_atom_site_aniso_U_33
_atom_site_aniso_U_23
_atom_site_aniso_U_13
_atom_site_aniso_U_12
Pb1 0.03211(11) 0.02351(10) 0.02828(11) 0.00349(11) 0.00337(7) 0.00191(13)
N1 0.033(3) 0.026(2) 0.028(2) -0.002(2) -0.001(2) 0.009(2)
N2 0.031(3) 0.025(2) 0.029(2) -0.001(2) 0.003(2) -0.001(2)
N3 0.034(3) 0.026(2) 0.024(2) -0.0039(19) -0.005(2) -0.003(2)
N4 0.029(3) 0.026(2) 0.035(3) -0.003(2) 0.001(2) 0.002(2)
O1 0.035(2) 0.022(2) 0.064(3) 0.0048(19) -0.005(2) -0.0015(19)
O2 0.037(2) 0.035(2) 0.0252(18) 0.0022(19) 0.0023(16) 0.002(2)
C1 0.032(3) 0.033(3) 0.035(3) 0.005(3) -0.002(2) 0.003(3)
C2 0.033(3) 0.026(3) 0.044(3) 0.007(3) 0.005(3) 0.009(3)
C3 0.033(3) 0.021(3) 0.043(3) -0.002(2) 0.000(3) 0.008(2)
C4 0.040(3) 0.032(3) 0.034(3) -0.009(3) 0.007(3) 0.006(3)
C5 0.040(3) 0.025(3) 0.028(3) -0.006(2) 0.000(2) 0.000(3)
C6 0.038(3) 0.050(4) 0.029(3) -0.008(3) 0.006(3) -0.001(3)
C7 0.047(4) 0.045(4) 0.024(3) -0.002(3) 0.005(3) -0.005(3)
C8 0.064(5) 0.067(5) 0.039(4) 0.005(4) 0.010(3) -0.003(4)
C9 0.044(4) 0.030(3) 0.030(3) 0.001(3) -0.008(3) -0.010(3)
C10 0.038(3) 0.017(3) 0.026(3) -0.002(2) 0.003(2) -0.002(3)
C11 0.039(3) 0.025(3) 0.027(3) -0.011(2) 0.002(3) -0.005(3)
C12 0.039(3) 0.022(3) 0.030(3) -0.005(2) -0.005(3) 0.003(3)
C13 0.027(3) 0.038(3) 0.038(3) -0.007(3) -0.004(3) -0.001(3)
C14 0.031(3) 0.041(4) 0.041(3) -0.003(3) -0.005(3) 0.006(3)
C15 0.027(3) 0.036(3) 0.045(4) -0.003(3) -0.001(3) 0.006(3)
C16 0.032(3) 0.022(3) 0.027(3) -0.002(2) -0.001(2) 0.006(3)
C17 0.030(3) 0.022(3) 0.020(3) -0.001(2) -0.010(2) 0.001(2)
C18 0.032(3) 0.025(3) 0.024(3) -0.001(2) -0.004(2) 0.005(3)
C19 0.031(3) 0.028(3) 0.021(3) -0.001(2) 0.004(2) -0.002(3)
C20 0.043(3) 0.034(3) 0.044(3) 0.008(3) 0.002(3) -0.007(3)
C21 0.030(3) 0.031(3) 0.019(3) -0.006(2) 0.001(2) 0.001(3)
C22 0.032(3) 0.031(3) 0.023(3) 0.000(2) 0.003(2) 0.004(3)
C23 0.032(3) 0.026(3) 0.024(3) -0.001(2) -0.003(2) 0.000(3)
C24 0.027(3) 0.036(3) 0.030(3) -0.005(3) 0.001(2) 0.005(3)
N10 0.036(3) 0.032(3) 0.037(3) 0.002(2) 0.004(2) -0.004(2)
O11 0.043(3) 0.067(3) 0.026(2) -0.001(2) 0.0040(19) 0.002(2)
O12 0.044(3) 0.089(4) 0.064(3) -0.019(3) 0.007(2) 0.010(3)
O13 0.059(3) 0.064(3) 0.029(2) 0.006(2) -0.006(2) 0.015(3)
N20 0.053(3) 0.020(3) 0.046(3) -0.003(2) 0.000(3) 0.002(2)
O21 0.234(8) 0.040(3) 0.038(3) -0.008(2) -0.035(4) 0.043(4)
O22 0.117(5) 0.032(3) 0.126(5) -0.013(3) -0.052(4) 0.013(3)
O23 0.097(4) 0.045(3) 0.038(3) 0.004(2) -0.023(3) -0.015(3)

loop_
_atom_type_symbol
_atom_type_description
_atom_type_scat_dispersion_real
_atom_type_scat_dispersion_imag
_atom_type_scat_source
C C 0.0033 0.0016 'International Tables Vol C Tables 4.2.6.8 and 6.1.1.4'
H H 0.0000 0.0000 'International Tables Vol C Tables 4.2.6.8 and 6.1.1.4'
N N 0.0061 0.0033 'International Tables Vol C Tables 4.2.6.8 and 6.1.1.4'
O O 0.0106 0.0060 'International Tables Vol C Tables 4.2.6.8 and 6.1.1.4'
Pb Pb -3.3944 10.1111 'International Tables Vol C Tables 4.2.6.8 and 6.1.1.4'

loop_
_geom_angle_atom_site_label_1
_geom_angle_atom_site_label_2
_geom_angle_atom_site_label_3
_geom_angle
_geom_angle_site_symmetry_1
_geom_angle_site_symmetry_3
_geom_angle_publ_flag
O2 Pb1 O1 78.70(13) . . ?
O2 Pb1 N2 71.51(13) . . ?
O1 Pb1 N2 107.81(14) . . ?
O2 Pb1 N1 117.52(13) . . ?
O1 Pb1 N1 71.17(13) . . ?
N2 Pb1 N1 67.98(13) . . ?
O2 Pb1 O11 70.11(11) . . ?
O1 Pb1 O11 70.65(13) . . ?
N2 Pb1 O11 141.07(12) . . ?
N1 Pb1 O11 138.27(13) . . ?
O2 Pb1 O23 83.54(12) . . ?
O1 Pb1 O23 161.32(13) . . ?
N2 Pb1 O23 71.39(14) . . ?
N1 Pb1 O23 123.17(14) . . ?
O11 Pb1 O23 97.94(14) . . ?
O2 Pb1 O21 125.77(13) . . ?
O1 Pb1 O21 153.52(14) . . ?
N2 Pb1 O21 91.37(16) . . ?
N1 Pb1 O21 100.86(17) . . ?
O11 Pb1 O21 105.78(17) . . ?
O23 Pb1 O21 42.53(12) . . ?
O2 Pb1 O13 113.28(12) . . ?
O1 Pb1 O13 78.78(13) . . ?
N2 Pb1 O13 172.82(12) . . ?
N1 Pb1 O13 112.56(13) . . ?
O11 Pb1 O13 43.18(11) . . ?
O23 Pb1 O13 103.34(13) . . ?
O21 Pb1 O13 81.48(15) . . ?
C24 N1 C1 117.1(5) . . ?
C24 N1 Pb1 131.4(4) . . ?
C1 N1 Pb1 111.5(3) . . ?
C4 N2 C3 117.7(5) . . ?
C4 N2 Pb1 127.8(4) . . ?
C3 N2 Pb1 114.0(3) . . ?
C12 N3 C13 122.4(5) . . ?
C16 N4 C15 124.3(5) . . ?
C23 O1 Pb1 141.6(3) . . ?
C11 O2 Pb1 129.1(3) . . ?
N1 C1 C2 112.3(4) . . ?
C3 C2 C1 115.2(5) . . ?
N2 C3 C2 111.7(4) . . ?
N2 C4 C5 127.4(5) . . ?
C6 C5 C11 119.7(5) . . ?
C6 C5 C4 117.7(5) . . ?
C11 C5 C4 122.6(5) . . ?
C5 C6 C7 124.5(6) . . ?
C9 C7 C6 115.6(5) . . ?
C9 C7 C8 122.5(6) . . ?
C6 C7 C8 121.9(6) . . ?
C7 C9 C10 122.8(6) . . ?
C9 C10 C11 121.5(5) . . ?
C9 C10 C12 117.8(5) . . ?
C11 C10 C12 120.7(5) . . ?
O2 C11 C5 123.8(5) . . ?
O2 C11 C10 120.2(5) . . ?
C5 C11 C10 115.9(5) . . ?
N3 C12 C10 124.1(5) . . ?
N3 C13 C14 113.3(5) . . ?
C13 C14 C15 115.7(5) . . ?
N4 C15 C14 114.4(5) . . ?
N4 C16 C17 126.0(5) . . ?
C18 C17 C23 121.5(5) . . ?
C18 C17 C16 118.2(5) . . ?
C23 C17 C16 120.2(5) . . ?
C19 C18 C17 122.2(5) . . ?
C18 C19 C21 117.0(5) . . ?
C18 C19 C20 120.9(5) . . ?
C21 C19 C20 122.1(5) . . ?
C22 C21 C19 124.3(5) . . ?
C21 C22 C23 118.6(5) . . ?
C21 C22 C24 118.3(5) . . ?
C23 C22 C24 123.1(5) . . ?
O1 C23 C17 120.4(5) . . ?
O1 C23 C22 123.3(5) . . ?
C17 C23 C22 116.4(5) . . ?
N1 C24 C22 128.5(5) . . ?
O12 N10 O13 120.7(5) . . ?
O12 N10 O11 119.4(5) . . ?
O13 N10 O11 119.8(5) . . ?
N10 O11 Pb1 102.9(3) . . ?
N10 O13 Pb1 93.5(3) . . ?
O22 N20 O21 118.3(6) . . ?
O22 N20 O23 121.8(6) . . ?
O21 N20 O23 119.8(5) . . ?
N20 O21 Pb1 94.9(4) . . ?
N20 O23 Pb1 99.6(3) . . ?

loop_
_geom_bond_atom_site_label_1
_geom_bond_atom_site_label_2
_geom_bond_distance
_geom_bond_site_symmetry_2
_geom_bond_publ_flag
Pb1 O2 2.363(3) . ?
Pb1 O1 2.373(4) . ?
Pb1 N2 2.559(4) . ?
Pb1 N1 2.580(5) . ?
Pb1 O11 2.831(4) . ?
Pb1 O23 2.855(5) . ?
Pb1 O21 2.960(5) . ?
Pb1 O13 3.027(4) . ?
N1 C24 1.274(7) . ?
N1 C1 1.473(6) . ?
N2 C4 1.269(6) . ?
N2 C3 1.469(6) . ?
N3 C12 1.290(6) . ?
N3 C13 1.474(7) . ?
N4 C16 1.292(6) . ?
N4 C15 1.454(6) . ?
O1 C23 1.299(6) . ?
O2 C11 1.302(6) . ?
C1 C2 1.519(7) . ?
C2 C3 1.515(7) . ?
C4 C5 1.454(7) . ?
C5 C6 1.387(7) . ?
C5 C11 1.429(8) . ?
C6 C7 1.399(8) . ?
C7 C9 1.384(8) . ?
C7 C8 1.501(8) . ?
C9 C10 1.394(7) . ?
C10 C11 1.430(7) . ?
C10 C12 1.437(7) . ?
C13 C14 1.517(7) . ?
C14 C15 1.522(7) . ?
C16 C17 1.426(7) . ?
C17 C18 1.389(7) . ?
C17 C23 1.420(7) . ?
C18 C19 1.367(7) . ?
C19 C21 1.390(7) . ?
C19 C20 1.513(7) . ?
C21 C22 1.384(7) . ?
C22 C23 1.447(7) . ?
C22 C24 1.454(7) . ?
N10 O12 1.229(6) . ?
N10 O13 1.246(6) . ?
N10 O11 1.255(6) . ?
N20 O22 1.209(6) . ?
N20 O21 1.209(6) . ?
N20 O23 1.231(6) . ?
